data_7009973
loop_
_publ_author_name
'Freisinger, Eva'
'Schneider, Alexandra'
'Drumm, Markus'
'Hegmans, Alexander'
'Meier, Susanne'
'Lippert, Bernhard'

_publ_section_title
;
 Exocyclic oxygen atoms of platinated nucleobases as binding sites for
 alkali metal ions
;
_journal_issue 19
_journal_name_full 'Journal of the Chemical Society, Dalton Transactions'
_journal_page_first 3281
_journal_paper_doi 10.1039/b004906i
_journal_year 2000
_chemical_formula_structural 'trans-[Pt(NH3)2(1-MeC-N3)2K(PF6)3] * H2O'
_chemical_formula_sum 'C5 H11 F9 K0.5 N4 O1.5 P1.5 Pt0.5'
_chemical_formula_weight 485.73
_chemical_name_systematic ?
_space_group_IT_number 15
_symmetry_cell_setting monoclinic
_symmetry_space_group_name_Hall '-C 2yc'
_symmetry_space_group_name_H-M 'C 1 2/c 1'
_atom_sites_solution_hydrogens mixed
_atom_sites_solution_primary patterson
_atom_sites_solution_secondary difmap
_audit_creation_method SHELXL
_cell_angle_alpha 90.00
_cell_angle_beta 90.48(3)
_cell_angle_gamma 90.00
_cell_formula_units_Z 8
_cell_length_a 8.229(2)
_cell_length_b 22.036(4)
_cell_length_c 15.358(3)
_cell_measurement_reflns_used 4342
_cell_measurement_temperature 163(2)
_cell_measurement_theta_max 25.71
_cell_measurement_theta_min 1.85
_cell_volume 2784.8(10)
_computing_cell_refinement 'DENZO, SCALEPACK (Otwinowski, Minor, 1997)'
_computing_data_collection 'KappaCCD (Nonius BV, Netherlands)'
_computing_data_reduction 'DENZO, SCALEPACK (Otwinowski, Minor, 1997)'
_computing_molecular_graphics 'Siemens SHELXTL-PLUS(VMS)'
_computing_publication_material SHELXL-93
_computing_structure_refinement 'SHELXL-93 (Sheldrick, 1993)'
_computing_structure_solution 'SHELXS-86 (Sheldrick, 1990)'
_diffrn_ambient_temperature 163(2)
_diffrn_detector_area_resol_mean '19 vertical, 18 horizontal'
_diffrn_measurement_device Enraf-Nonius-KappaCCD
_diffrn_measurement_method
;
360 frames via \w-rotation (\D\w\=1\%) and two times 60s per frame
;
_diffrn_radiation_monochromator graphite
_diffrn_radiation_source 'fine-focus sealed tube'
_diffrn_radiation_type MoK\a
_diffrn_radiation_wavelength 0.71069
_diffrn_reflns_av_R_equivalents 0.040
_diffrn_reflns_av_sigmaI/netI 0.0567
_diffrn_reflns_limit_h_max 10
_diffrn_reflns_limit_h_min 0
_diffrn_reflns_limit_k_max 26
_diffrn_reflns_limit_k_min -24
_diffrn_reflns_limit_l_max 17
_diffrn_reflns_limit_l_min -17
_diffrn_reflns_number 4342
_diffrn_reflns_theta_max 25.71
_diffrn_reflns_theta_min 1.85
_exptl_absorpt_coefficient_mu 5.514
_exptl_absorpt_correction_T_max 0.6086
_exptl_absorpt_correction_T_min 0.4369
_exptl_absorpt_correction_type SCALEPACK
_exptl_crystal_colour yellowish
_exptl_crystal_density_diffrn 2.317
_exptl_crystal_description lentil-shaped
_exptl_crystal_F_000 1864
_exptl_crystal_size_max 0.18
_exptl_crystal_size_mid 0.13
_exptl_crystal_size_min 0.10
_refine_diff_density_max 0.814
_refine_diff_density_min -1.040
_refine_diff_density_rms 0.133
_refine_ls_extinction_coef 0.00058(10)
_refine_ls_extinction_expression Fc^*^=kFc[1+0.001xFc^2^\l^3^/sin(2\q)]^-1/4^
_refine_ls_extinction_method SHELXL
_refine_ls_goodness_of_fit_all 1.009
_refine_ls_goodness_of_fit_obs 1.064
_refine_ls_hydrogen_treatment 'refU, except the water proton refall'
_refine_ls_matrix_type full
_refine_ls_number_parameters 238
_refine_ls_number_reflns 2521
_refine_ls_number_restraints 0
_refine_ls_restrained_S_all 1.521
_refine_ls_restrained_S_obs 1.064
_refine_ls_R_factor_all 0.0409
_refine_ls_R_factor_obs 0.0292
_refine_ls_shift/esd_max 0.265
_refine_ls_shift/esd_mean 0.011
_refine_ls_structure_factor_coef Fsqd
_refine_ls_weighting_details 'w=1/[\s^2^(Fo^2^)+(0.0327P)^2^+0.0000P] where P=(Fo^2^+2Fc^2^)/3'
_refine_ls_weighting_scheme calc
_refine_ls_wR_factor_all 0.1002
_refine_ls_wR_factor_obs 0.0642
_reflns_number_observed 2156
_reflns_number_total 2523
_reflns_observed_criterion >2sigma(I)
_cod_data_source_file b004906i.txt
_cod_data_source_block 2
_cod_depositor_comments
;
The following automatic conversions were performed:

'_refine_ls_weighting_scheme' value 'calc
w=1/[\s^2^(Fo^2^)+(0.0327P)^2^+0.0000P] where P=(Fo^2^+2Fc^2^)/3' was
changed to 'calc'. New tag '_refine_ls_weighting_details' was
created. The value of the new tag was set to
'w=1/[\s^2^(Fo^2^)+(0.0327P)^2^+0.0000P] where P=(Fo^2^+2Fc^2^)/3'.

Automatic conversion script
Id: cif_fix_values 3143 2015-03-26 13:38:13Z robertas 

The following automatic conversions were performed:

'_atom_sites_solution_hydrogens' value 'geom, difmap' was changed to
'mixed'.

Automatic conversion script
Id: cif_fix_values 6452 2018-10-05 10:23:21Z andrius 
;
_cod_original_sg_symbol_H-M C2/c
_cod_original_formula_sum 'C5 H11 F9 K0.50 N4 O1.50 P1.50 Pt0.50'
_cod_database_code 7009973

loop_
_symmetry_equiv_pos_as_xyz
'x, y, z'
'-x, y, -z+1/2'
'x+1/2, y+1/2, z'
'-x+1/2, y+1/2, -z+1/2'
'-x, -y, -z'
'x, -y, z-1/2'
'-x+1/2, -y+1/2, -z'
'x+1/2, -y+1/2, z-1/2'

loop_
_atom_site_aniso_label
_atom_site_aniso_U_11
_atom_site_aniso_U_22
_atom_site_aniso_U_33
_atom_site_aniso_U_23
_atom_site_aniso_U_13
_atom_site_aniso_U_12
Pt1 0.0272(2) 0.0309(2) 0.0242(2) 0.000 -0.00152(9) 0.000
N10 0.033(2) 0.041(2) 0.034(2) 0.004(2) -0.001(2) 0.000(2)
N1 0.034(2) 0.040(2) 0.025(2) 0.002(2) -0.005(2) -0.005(2)
C1 0.051(3) 0.047(3) 0.045(4) 0.017(3) -0.014(3) -0.008(3)
C2 0.031(2) 0.038(3) 0.025(3) -0.002(2) 0.003(2) -0.004(2)
O2 0.037(2) 0.035(2) 0.031(2) 0.000(2) -0.0045(14) -0.008(2)
N3 0.027(2) 0.030(2) 0.027(2) 0.000(2) -0.0019(15) -0.003(2)
N4 0.045(3) 0.040(3) 0.051(3) 0.001(2) -0.010(2) -0.012(2)
C4 0.038(3) 0.033(3) 0.032(3) -0.003(2) 0.002(2) -0.004(2)
C5 0.036(3) 0.042(3) 0.040(3) -0.003(3) -0.005(2) -0.010(2)
C6 0.031(2) 0.053(3) 0.033(3) -0.006(3) -0.005(2) -0.007(2)
K1 0.0376(8) 0.0359(9) 0.0374(10) 0.000 -0.0049(7) 0.000
P1 0.0481(8) 0.0434(9) 0.0464(9) 0.0048(7) 0.0002(6) 0.0113(6)
P2 0.0326(10) 0.0572(13) 0.0345(11) 0.000 0.0015(8) 0.000
F11 0.088(3) 0.058(2) 0.063(3) 0.019(2) 0.018(2) 0.010(2)
F12 0.064(2) 0.098(3) 0.123(4) -0.006(3) 0.023(3) -0.024(2)
F13 0.118(4) 0.101(4) 0.042(2) 0.003(2) 0.015(2) 0.032(3)
F14 0.056(3) 0.173(5) 0.124(4) -0.058(4) -0.031(3) 0.011(3)
F15 0.237(8) 0.100(4) 0.186(7) 0.086(5) 0.068(6) 0.091(5)
F16 0.073(3) 0.082(3) 0.099(3) -0.047(3) 0.019(2) -0.007(2)
F21 0.033(6) 0.031(10) 0.070(7) 0.002(11) -0.002(5) 0.007(9)
F22 0.059(6) 0.094(9) 0.043(7) -0.030(6) 0.013(5) 0.013(6)
F23 0.073(8) 0.289(27) 0.052(8) -0.094(14) -0.024(7) 0.052(15)
F24 0.055(6) 0.131(14) 0.116(14) 0.075(10) -0.009(10) 0.013(8)
F25 0.035(6) 0.043(13) 0.061(7) 0.000(13) -0.004(5) 0.009(11)
F26 0.077(9) 0.038(4) 0.117(14) 0.025(5) -0.035(9) -0.027(4)
O1W 0.055(4) 0.051(4) 0.071(5) 0.000 0.002(3) 0.000

loop_
_atom_site_label
_atom_site_type_symbol
_atom_site_fract_x
_atom_site_fract_y
_atom_site_fract_z
_atom_site_U_iso_or_equiv
_atom_site_thermal_displace_type
_atom_site_occupancy
_atom_site_calc_flag
_atom_site_refinement_flags
_atom_site_disorder_group
Pt1 Pt 0.5000 0.649902(13) 0.7500 0.02745(12) Uani 1 d S .
N10 N 0.6986(5) 0.6496(2) 0.6702(3) 0.0362(9) Uani 1 d . .
H10A H 0.7441(29) 0.6873(5) 0.6696(20) 0.068(8) Uiso 1 calc R .
H10B H 0.6672(9) 0.6392(18) 0.6153(6) 0.068(8) Uiso 1 calc R .
H10C H 0.7727(21) 0.6222(13) 0.6904(15) 0.068(8) Uiso 1 calc R .
N1 N 0.7511(5) 0.5826(2) 0.9681(3) 0.0329(9) Uani 1 d . .
C1 C 0.7515(7) 0.5236(3) 1.0118(4) 0.0479(15) Uani 1 d . .
H1A H 0.7814(44) 0.4919(3) 0.9701(7) 0.068(8) Uiso 1 calc R .
H1B H 0.6430(15) 0.5151(8) 1.0346(22) 0.068(8) Uiso 1 calc R .
H1C H 0.8305(35) 0.5241(6) 1.0599(16) 0.068(8) Uiso 1 calc R .
C2 C 0.6446(5) 0.5903(2) 0.8994(3) 0.0314(11) Uani 1 d . .
O2 O 0.5529(4) 0.5493(2) 0.8762(2) 0.0343(8) Uani 1 d . .
N3 N 0.6476(4) 0.6457(2) 0.8568(2) 0.0283(8) Uani 1 d . .
N4 N 0.7396(5) 0.7434(2) 0.8417(3) 0.0455(12) Uani 1 d . .
H4A H 0.6697(5) 0.7482(2) 0.7986(3) 0.073(16) Uiso 1 calc R .
H4B H 0.8036(5) 0.7735(2) 0.8573(3) 0.073(16) Uiso 1 calc R .
C4 C 0.7485(6) 0.6907(2) 0.8832(3) 0.0343(11) Uani 1 d . .
C5 C 0.8594(6) 0.6809(3) 0.9510(3) 0.0391(12) Uani 1 d . .
H5 H 0.9353(6) 0.7114(3) 0.9676(3) 0.042(10) Uiso 1 calc R .
C6 C 0.8555(6) 0.6270(3) 0.9920(3) 0.0390(12) Uani 1 d . .
H6 H 0.9284(6) 0.6200(3) 1.0393(3) 0.042(10) Uiso 1 calc R .
K1 K 0.5000 0.46694(7) 0.7500 0.0370(4) Uani 1 d S .
P1 P 0.3625(2) 0.33876(7) 0.59781(11) 0.0459(4) Uani 1 d . .
P2 P 1.0000 0.48682(11) 1.2500 0.0414(5) Uani 1 d S .
F11 F 0.3823(5) 0.2776(2) 0.6500(3) 0.0695(11) Uani 1 d . .
F12 F 0.5460(5) 0.3551(2) 0.6228(4) 0.095(2) Uani 1 d . .
F13 F 0.4277(6) 0.3063(2) 0.5135(3) 0.0871(14) Uani 1 d . .
F14 F 0.1828(5) 0.3212(3) 0.5768(4) 0.118(2) Uani 1 d . .
F15 F 0.3489(9) 0.3982(3) 0.5443(5) 0.174(3) Uani 1 d . .
F16 F 0.3031(5) 0.3723(2) 0.6830(3) 0.0847(13) Uani 1 d . .
F21 F 1.1913(47) 0.4773(9) 1.2682(31) 0.045(5) Uani 0.50 d P .
F22 F 1.0172(21) 0.4469(8) 1.1639(7) 0.065(4) Uani 0.50 d P .
F23 F 0.9636(25) 0.5250(9) 1.3321(11) 0.138(10) Uani 0.50 d P .
F24 F 0.9760(21) 0.4272(8) 1.2984(10) 0.101(6) Uani 0.50 d P .
F25 F 0.8100(48) 0.4956(9) 1.2300(30) 0.047(5) Uani 0.50 d P .
F26 F 1.0118(23) 0.5448(5) 1.1906(12) 0.078(5) Uani 0.50 d P .
O1W O 1.0000 0.6818(3) 1.2500 0.059(2) Uani 1 d S .
H1W H 0.9250(82) 0.6614(30) 1.2987(49) 0.080(24) Uiso 1 d . .

loop_
_atom_type_symbol
_atom_type_description
_atom_type_scat_dispersion_real
_atom_type_scat_dispersion_imag
_atom_type_scat_source
C C 0.0033 0.0016 'International Tables Vol C Tables 4.2.6.8 and 6.1.1.4'
H H 0.0000 0.0000 'International Tables Vol C Tables 4.2.6.8 and 6.1.1.4'
N N 0.0061 0.0033 'International Tables Vol C Tables 4.2.6.8 and 6.1.1.4'
O O 0.0106 0.0060 'International Tables Vol C Tables 4.2.6.8 and 6.1.1.4'
F F 0.0171 0.0103 'International Tables Vol C Tables 4.2.6.8 and 6.1.1.4'
Pt Pt -1.7033 8.3905 'International Tables Vol C Tables 4.2.6.8 and 6.1.1.4'
P P 0.1023 0.0942 'International Tables Vol C Tables 4.2.6.8 and 6.1.1.4'
K K 0.2009 0.2494 'International Tables Vol C Tables 4.2.6.8 and 6.1.1.4'

loop_
_geom_angle_atom_site_label_1
_geom_angle_atom_site_label_2
_geom_angle_atom_site_label_3
_geom_angle
_geom_angle_site_symmetry_1
_geom_angle_site_symmetry_3
_geom_angle_publ_flag
N3 Pt1 N3 174.7(2) 2_656 . ?
N3 Pt1 N10 90.5(2) 2_656 2_656 ?
N3 Pt1 N10 89.5(2) . 2_656 ?
N3 Pt1 N10 89.5(2) 2_656 . ?
N3 Pt1 N10 90.5(2) . . ?
N10 Pt1 N10 179.6(2) 2_656 . ?
N3 Pt1 K1 87.37(11) 2_656 . ?
N3 Pt1 K1 87.37(11) . . ?
N10 Pt1 K1 89.82(11) 2_656 . ?
N10 Pt1 K1 89.82(11) . . ?
Pt1 N10 H10A 109.47(12) . . ?
Pt1 N10 H10B 109.47(12) . . ?
H10A N10 H10B 109.5 . . ?
Pt1 N10 H10C 109.47(12) . . ?
H10A N10 H10C 109.5 . . ?
H10B N10 H10C 109.5 . . ?
C6 N1 C2 121.2(4) . . ?
C6 N1 C1 121.3(4) . . ?
C2 N1 C1 117.4(4) . . ?
N1 C1 H1A 109.5(3) . . ?
N1 C1 H1B 109.5(3) . . ?
H1A C1 H1B 109.5 . . ?
N1 C1 H1C 109.5(3) . . ?
H1A C1 H1C 109.5 . . ?
H1B C1 H1C 109.5 . . ?
O2 C2 N1 121.1(4) . . ?
O2 C2 N3 121.7(4) . . ?
N1 C2 N3 117.2(4) . . ?
C2 O2 K1 143.2(3) . . ?
C4 N3 C2 121.2(4) . . ?
C4 N3 Pt1 124.6(3) . . ?
C2 N3 Pt1 114.1(3) . . ?
C4 N4 H4A 120.0(3) . . ?
C4 N4 H4B 120.0(3) . . ?
H4A N4 H4B 120.0 . . ?
N4 C4 N3 117.8(4) . . ?
N4 C4 C5 121.7(5) . . ?
N3 C4 C5 120.5(5) . . ?
C6 C5 C4 117.8(4) . . ?
C6 C5 H5 121.1(3) . . ?
C4 C5 H5 121.1(3) . . ?
C5 C6 N1 122.0(5) . . ?
C5 C6 H6 119.0(3) . . ?
N1 C6 H6 119.0(3) . . ?
F25 K1 F25 144.4(10) 5_667 6_565 ?
F25 K1 O2 81.9(8) 5_667 . ?
F25 K1 O2 74.2(8) 6_565 . ?
F25 K1 O2 74.2(8) 5_667 2_656 ?
F25 K1 O2 81.9(8) 6_565 2_656 ?
O2 K1 O2 95.04(15) . 2_656 ?
F25 K1 F16 74.2(6) 5_667 . ?
F25 K1 F16 136.3(7) 6_565 . ?
O2 K1 F16 148.06(11) . . ?
O2 K1 F16 98.45(13) 2_656 . ?
F25 K1 F16 136.3(7) 5_667 2_656 ?
F25 K1 F16 74.2(6) 6_565 2_656 ?
O2 K1 F16 98.45(13) . 2_656 ?
O2 K1 F16 148.06(11) 2_656 2_656 ?
F16 K1 F16 85.0(2) . 2_656 ?
F25 K1 F21 136.6(3) 5_667 5_767 ?
F25 K1 F21 7.9(10) 6_565 5_767 ?
O2 K1 F21 68.9(8) . 5_767 ?
O2 K1 F21 77.1(8) 2_656 5_767 ?
F16 K1 F21 142.5(8) . 5_767 ?
F16 K1 F21 81.0(6) 2_656 5_767 ?
F25 K1 F21 7.9(10) 5_667 6_465 ?
F25 K1 F21 136.6(3) 6_565 6_465 ?
O2 K1 F21 77.1(8) . 6_465 ?
O2 K1 F21 68.9(8) 2_656 6_465 ?
F16 K1 F21 81.0(6) . 6_465 ?
F16 K1 F21 142.5(8) 2_656 6_465 ?
F21 K1 F21 128.7(10) 5_767 6_465 ?
F25 K1 F12 115.2(8) 5_667 . ?
F25 K1 F12 92.9(7) 6_565 . ?
O2 K1 F12 161.80(12) . . ?
O2 K1 F12 95.76(12) 2_656 . ?
F16 K1 F12 43.43(11) . . ?
F16 K1 F12 65.1(2) 2_656 . ?
F21 K1 F12 99.4(7) 5_767 . ?
F21 K1 F12 120.6(8) 6_465 . ?
F25 K1 F12 92.9(7) 5_667 2_656 ?
F25 K1 F12 115.2(7) 6_565 2_656 ?
O2 K1 F12 95.76(12) . 2_656 ?
O2 K1 F12 161.80(12) 2_656 2_656 ?
F16 K1 F12 65.1(2) . 2_656 ?
F16 K1 F12 43.43(11) 2_656 2_656 ?
F21 K1 F12 120.6(8) 5_767 2_656 ?
F21 K1 F12 99.4(7) 6_465 2_656 ?
F12 K1 F12 77.9(2) . 2_656 ?
F25 K1 P1 91.2(7) 5_667 . ?
F25 K1 P1 115.5(8) 6_565 . ?
O2 K1 P1 169.39(8) . . ?
O2 K1 P1 90.74(8) 2_656 . ?
F16 K1 P1 21.48(9) . . ?
F16 K1 P1 81.00(12) 2_656 . ?
F21 K1 P1 121.3(8) 5_767 . ?
F21 K1 P1 96.8(7) 6_465 . ?
F12 K1 P1 24.06(8) . . ?
F12 K1 P1 76.49(11) 2_656 . ?
F25 K1 P1 115.5(8) 5_667 2_656 ?
F25 K1 P1 91.2(7) 6_565 2_656 ?
O2 K1 P1 90.74(8) . 2_656 ?
O2 K1 P1 169.39(8) 2_656 2_656 ?
F16 K1 P1 81.00(12) . 2_656 ?
F16 K1 P1 21.48(9) 2_656 2_656 ?
F21 K1 P1 96.8(7) 5_767 2_656 ?
F21 K1 P1 121.3(8) 6_465 2_656 ?
F12 K1 P1 76.49(11) . 2_656 ?
F12 K1 P1 24.06(8) 2_656 2_656 ?
P1 K1 P1 84.99(6) . 2_656 ?
F15 P1 F14 92.0(4) . . ?
F15 P1 F11 177.8(3) . . ?
F14 P1 F11 89.2(3) . . ?
F15 P1 F13 88.4(3) . . ?
F14 P1 F13 92.6(3) . . ?
F11 P1 F13 89.7(2) . . ?
F15 P1 F16 91.2(4) . . ?
F14 P1 F16 89.3(3) . . ?
F11 P1 F16 90.6(2) . . ?
F13 P1 F16 178.0(3) . . ?
F15 P1 F12 90.1(4) . . ?
F14 P1 F12 177.7(3) . . ?
F11 P1 F12 88.7(2) . . ?
F13 P1 F12 88.4(3) . . ?
F16 P1 F12 89.7(3) . . ?
F15 P1 K1 73.7(4) . . ?
F14 P1 K1 125.7(2) . . ?
F11 P1 K1 107.0(2) . . ?
F13 P1 K1 137.3(2) . . ?
F16 P1 K1 40.8(2) . . ?
F12 P1 K1 54.1(2) . . ?
F24 P2 F24 60.8(13) 2_757 . ?
F24 P2 F23 153.3(11) 2_757 . ?
F24 P2 F23 92.6(10) . . ?
F24 P2 F23 92.6(10) 2_757 2_757 ?
F24 P2 F23 153.3(11) . 2_757 ?
F23 P2 F23 114.1(17) . 2_757 ?
F24 P2 F26 172.9(9) 2_757 2_757 ?
F24 P2 F26 114.2(9) . 2_757 ?
F23 P2 F26 22.0(12) . 2_757 ?
F23 P2 F26 92.5(9) 2_757 2_757 ?
F24 P2 F26 114.2(9) 2_757 . ?
F24 P2 F26 172.9(9) . . ?
F23 P2 F26 92.5(9) . . ?
F23 P2 F26 22.0(12) 2_757 . ?
F26 P2 F26 71.4(13) 2_757 . ?
F24 P2 F21 86.2(13) 2_757 2_757 ?
F24 P2 F21 80.9(12) . 2_757 ?
F23 P2 F21 90.9(17) . 2_757 ?
F23 P2 F21 97.2(17) 2_757 2_757 ?
F26 P2 F21 98.1(14) 2_757 2_757 ?
F26 P2 F21 94.0(13) . 2_757 ?
F24 P2 F21 80.9(12) 2_757 . ?
F24 P2 F21 86.2(13) . . ?
F23 P2 F21 97.2(17) . . ?
F23 P2 F21 90.9(17) 2_757 . ?
F26 P2 F21 94.0(13) 2_757 . ?
F26 P2 F21 98.1(14) . . ?
F21 P2 F21 165.1(15) 2_757 . ?
F24 P2 F22 86.6(8) 2_757 2_757 ?
F24 P2 F22 26.8(8) . 2_757 ?
F23 P2 F22 66.8(9) . 2_757 ?
F23 P2 F22 173.9(10) 2_757 2_757 ?
F26 P2 F22 87.8(8) 2_757 2_757 ?
F26 P2 F22 159.2(8) . 2_757 ?
F21 P2 F22 88.8(16) 2_757 2_757 ?
F21 P2 F22 83.0(16) . 2_757 ?
F24 P2 F22 26.8(8) 2_757 . ?
F24 P2 F22 86.6(8) . . ?
F23 P2 F22 173.9(10) . . ?
F23 P2 F22 66.8(9) 2_757 . ?
F26 P2 F22 159.2(8) 2_757 . ?
F26 P2 F22 87.8(8) . . ?
F21 P2 F22 83.0(17) 2_757 . ?
F21 P2 F22 88.8(16) . . ?
F22 P2 F22 113.0(11) 2_757 . ?
F24 P2 F25 98.1(13) 2_757 . ?
F24 P2 F25 93.8(12) . . ?
F23 P2 F25 84.0(16) . . ?
F23 P2 F25 88.5(16) 2_757 . ?
F26 P2 F25 87.1(14) 2_757 . ?
F26 P2 F25 81.7(13) . . ?
F21 P2 F25 14.4(14) 2_757 . ?
F21 P2 F25 178.8(30) . . ?
F22 P2 F25 97.6(16) 2_757 . ?
F22 P2 F25 90.0(16) . . ?
F24 P2 F25 93.8(12) 2_757 2_757 ?
F24 P2 F25 98.1(13) . 2_757 ?
F23 P2 F25 88.5(16) . 2_757 ?
F23 P2 F25 84.0(16) 2_757 2_757 ?
F26 P2 F25 81.7(13) 2_757 2_757 ?
F26 P2 F25 87.1(14) . 2_757 ?
F21 P2 F25 178.8(30) 2_757 2_757 ?
F21 P2 F25 14.4(14) . 2_757 ?
F22 P2 F25 90.0(16) 2_757 2_757 ?
F22 P2 F25 97.6(16) . 2_757 ?
F25 P2 F25 166.2(15) . 2_757 ?
P1 F12 K1 101.9(2) . . ?
P1 F16 K1 117.7(2) . . ?
F25 F21 P2 81.8(100) 2_757 . ?
F25 F21 K1 66.3(100) 2_757 5_767 ?
P2 F21 K1 143.3(15) . 5_767 ?
F24 F22 P2 71.1(23) 2_757 . ?
F24 F22 F23 124.2(28) 2_757 2_757 ?
P2 F22 F23 55.3(8) . 2_757 ?
F26 F23 P2 81.4(30) 2_757 . ?
F26 F23 F22 135.9(36) 2_757 2_757 ?
P2 F23 F22 57.9(7) . 2_757 ?
F22 F24 P2 82.1(26) 2_757 . ?
F22 F24 F24 138.6(28) 2_757 2_757 ?
P2 F24 F24 59.6(7) . 2_757 ?
F21 F25 P2 83.8(100) 2_757 . ?
F21 F25 K1 105.8(100) 2_757 5_667 ?
P2 F25 K1 159.3(23) . 5_667 ?
F23 F26 P2 76.6(26) 2_757 . ?

loop_
_geom_bond_atom_site_label_1
_geom_bond_atom_site_label_2
_geom_bond_distance
_geom_bond_site_symmetry_2
_geom_bond_publ_flag
Pt1 N3 2.035(4) 2_656 ?
Pt1 N3 2.035(4) . ?
Pt1 N10 2.051(4) 2_656 ?
Pt1 N10 2.051(4) . ?
Pt1 K1 4.032(2) . ?
N10 H10A 0.91 . ?
N10 H10B 0.91 . ?
N10 H10C 0.91 . ?
N1 C6 1.351(6) . ?
N1 C2 1.377(6) . ?
N1 C1 1.464(7) . ?
C1 H1A 0.98 . ?
C1 H1B 0.98 . ?
C1 H1C 0.98 . ?
C2 O2 1.228(6) . ?
C2 N3 1.384(6) . ?
O2 K1 2.689(3) . ?
N3 C4 1.353(6) . ?
N4 C4 1.326(7) . ?
N4 H4A 0.88 . ?
N4 H4B 0.88 . ?
C4 C5 1.396(7) . ?
C5 C6 1.346(8) . ?
C5 H5 0.95 . ?
C6 H6 0.95 . ?
K1 F25 2.70(4) 5_667 ?
K1 F25 2.70(4) 6_565 ?
K1 O2 2.689(3) 2_656 ?
K1 F16 2.829(4) . ?
K1 F16 2.829(4) 2_656 ?
K1 F21 2.84(4) 5_767 ?
K1 F21 2.84(4) 6_465 ?
K1 F12 3.170(5) . ?
K1 F12 3.170(5) 2_656 ?
K1 P1 3.831(2) . ?
K1 P1 3.831(2) 2_656 ?
P1 F15 1.550(5) . ?
P1 F14 1.560(5) . ?
P1 F11 1.576(4) . ?
P1 F13 1.577(4) . ?
P1 F16 1.584(4) . ?
P1 F12 1.596(5) . ?
P2 F24 1.52(2) 2_757 ?
P2 F24 1.52(2) . ?
P2 F23 1.55(2) . ?
P2 F23 1.55(2) 2_757 ?
P2 F26 1.573(14) 2_757 ?
P2 F26 1.573(14) . ?
P2 F21 1.61(4) 2_757 ?
P2 F21 1.61(4) . ?
P2 F22 1.595(14) 2_757 ?
P2 F22 1.595(14) . ?
P2 F25 1.60(4) . ?
P2 F25 1.60(4) 2_757 ?
F21 F25 0.40(4) 2_757 ?
F21 K1 2.84(4) 5_767 ?
F22 F24 0.73(2) 2_757 ?
F22 F23 1.73(3) 2_757 ?
F23 F26 0.60(3) 2_757 ?
F23 F22 1.73(3) 2_757 ?
F24 F22 0.73(2) 2_757 ?
F24 F24 1.54(3) 2_757 ?
F25 F21 0.40(4) 2_757 ?
F25 K1 2.70(4) 5_667 ?
F26 F23 0.60(3) 2_757 ?
O1W H1W 1.07(7) . ?

loop_
_geom_torsion_atom_site_label_1
_geom_torsion_atom_site_label_2
_geom_torsion_atom_site_label_3
_geom_torsion_atom_site_label_4
_geom_torsion
_geom_torsion_site_symmetry_1
_geom_torsion_site_symmetry_2
_geom_torsion_site_symmetry_3
_geom_torsion_site_symmetry_4
_geom_torsion_publ_flag
C6 N1 C2 O2 178.0(5) . . . . ?
C1 N1 C2 O2 0.6(7) . . . . ?
C6 N1 C2 N3 -0.9(7) . . . . ?
C1 N1 C2 N3 -178.3(5) . . . . ?
N1 C2 O2 K1 -107.4(6) . . . . ?
N3 C2 O2 K1 71.4(7) . . . . ?
O2 C2 N3 C4 179.6(4) . . . . ?
N1 C2 N3 C4 -1.5(7) . . . . ?
O2 C2 N3 Pt1 -3.9(6) . . . . ?
N1 C2 N3 Pt1 175.0(3) . . . . ?
N3 Pt1 N3 C4 157.4(4) 2_656 . . . ?
N10 Pt1 N3 C4 -112.8(4) 2_656 . . . ?
N10 Pt1 N3 C4 67.6(4) . . . . ?
K1 Pt1 N3 C4 157.4(4) . . . . ?
N3 Pt1 N3 C2 -19.0(3) 2_656 . . . ?
N10 Pt1 N3 C2 70.9(3) 2_656 . . . ?
N10 Pt1 N3 C2 -108.8(3) . . . . ?
K1 Pt1 N3 C2 -19.0(3) . . . . ?
C2 N3 C4 N4 -177.1(4) . . . . ?
Pt1 N3 C4 N4 6.8(7) . . . . ?
C2 N3 C4 C5 3.9(7) . . . . ?
Pt1 N3 C4 C5 -172.2(4) . . . . ?
N4 C4 C5 C6 177.1(5) . . . . ?
N3 C4 C5 C6 -3.9(7) . . . . ?
C4 C5 C6 N1 1.5(8) . . . . ?
C2 N1 C6 C5 0.9(8) . . . . ?
C1 N1 C6 C5 178.2(5) . . . . ?
C2 O2 K1 F25 -137.1(9) . . . 5_667 ?
C2 O2 K1 F25 16.3(9) . . . 6_565 ?
C2 O2 K1 O2 -63.8(5) . . . 2_656 ?
C2 O2 K1 F16 -178.7(5) . . . . ?
C2 O2 K1 F16 87.1(5) . . . 2_656 ?
C2 O2 K1 F21 10.2(9) . . . 5_767 ?
C2 O2 K1 F21 -130.8(9) . . . 6_465 ?
C2 O2 K1 F12 62.4(7) . . . . ?
C2 O2 K1 F12 130.8(5) . . . 2_656 ?
C2 O2 K1 P1 173.4(4) . . . . ?
C2 O2 K1 P1 107.3(5) . . . 2_656 ?
F25 K1 P1 F15 74.5(9) 5_667 . . . ?
F25 K1 P1 F15 -81.1(9) 6_565 . . . ?
O2 K1 P1 F15 123.4(5) . . . . ?
O2 K1 P1 F15 0.2(3) 2_656 . . . ?
F16 K1 P1 F15 111.9(4) . . . . ?
F16 K1 P1 F15 -148.8(3) 2_656 . . . ?
F21 K1 P1 F15 -75.1(9) 5_767 . . . ?
F21 K1 P1 F15 69.0(9) 6_465 . . . ?
F12 K1 P1 F15 -102.3(4) . . . . ?
F12 K1 P1 F15 167.1(3) 2_656 . . . ?
P1 K1 P1 F15 -170.0(3) 2_656 . . . ?
F25 K1 P1 F14 -6.1(9) 5_667 . . . ?
F25 K1 P1 F14 -161.7(9) 6_565 . . . ?
O2 K1 P1 F14 42.8(6) . . . . ?
O2 K1 P1 F14 -80.3(3) 2_656 . . . ?
F16 K1 P1 F14 31.3(4) . . . . ?
F16 K1 P1 F14 130.7(3) 2_656 . . . ?
F21 K1 P1 F14 -155.6(9) 5_767 . . . ?
F21 K1 P1 F14 -11.5(9) 6_465 . . . ?
F12 K1 P1 F14 177.1(4) . . . . ?
F12 K1 P1 F14 86.6(3) 2_656 . . . ?
P1 K1 P1 F14 109.4(3) 2_656 . . . ?
F25 K1 P1 F11 -107.7(8) 5_667 . . . ?
F25 K1 P1 F11 96.7(9) 6_565 . . . ?
O2 K1 P1 F11 -58.8(5) . . . . ?
O2 K1 P1 F11 178.0(2) 2_656 . . . ?
F16 K1 P1 F11 -70.3(3) . . . . ?
F16 K1 P1 F11 29.0(2) 2_656 . . . ?
F21 K1 P1 F11 102.7(9) 5_767 . . . ?
F21 K1 P1 F11 -113.2(8) 6_465 . . . ?
F12 K1 P1 F11 75.5(3) . . . . ?
F12 K1 P1 F11 -15.1(2) 2_656 . . . ?
P1 K1 P1 F11 7.8(2) 2_656 . . . ?
F25 K1 P1 F13 143.5(8) 5_667 . . . ?
F25 K1 P1 F13 -12.1(9) 6_565 . . . ?
O2 K1 P1 F13 -167.6(5) . . . . ?
O2 K1 P1 F13 69.2(3) 2_656 . . . ?
F16 K1 P1 F13 -179.1(4) . . . . ?
F16 K1 P1 F13 -79.8(3) 2_656 . . . ?
F21 K1 P1 F13 -6.1(9) 5_767 . . . ?
F21 K1 P1 F13 138.0(9) 6_465 . . . ?
F12 K1 P1 F13 -33.3(3) . . . . ?
F12 K1 P1 F13 -123.9(3) 2_656 . . . ?
P1 K1 P1 F13 -101.0(2) 2_656 . . . ?
F25 K1 P1 F16 -37.4(9) 5_667 . . . ?
F25 K1 P1 F16 167.0(9) 6_565 . . . ?
O2 K1 P1 F16 11.5(5) . . . . ?
O2 K1 P1 F16 -111.6(3) 2_656 . . . ?
F16 K1 P1 F16 0.0 . . . . ?
F16 K1 P1 F16 99.4(3) 2_656 . . . ?
F21 K1 P1 F16 173.1(9) 5_767 . . . ?
F21 K1 P1 F16 -42.8(9) 6_465 . . . ?
F12 K1 P1 F16 145.8(4) . . . . ?
F12 K1 P1 F16 55.3(3) 2_656 . . . ?
P1 K1 P1 F16 78.1(3) 2_656 . . . ?
F25 K1 P1 F12 176.8(8) 5_667 . . . ?
F25 K1 P1 F12 21.2(9) 6_565 . . . ?
O2 K1 P1 F12 -134.3(5) . . . . ?
O2 K1 P1 F12 102.5(2) 2_656 . . . ?
F16 K1 P1 F12 -145.8(4) . . . . ?
F16 K1 P1 F12 -46.5(3) 2_656 . . . ?
F21 K1 P1 F12 27.3(9) 5_767 . . . ?
F21 K1 P1 F12 171.3(9) 6_465 . . . ?
F12 K1 P1 F12 0.0 . . . . ?
F12 K1 P1 F12 -90.6(3) 2_656 . . . ?
P1 K1 P1 F12 -67.7(2) 2_656 . . . ?
F15 P1 F12 K1 69.7(3) . . . . ?
F14 P1 F12 K1 -85.8(73) . . . . ?
F11 P1 F12 K1 -112.2(2) . . . . ?
F13 P1 F12 K1 158.1(2) . . . . ?
F16 P1 F12 K1 -21.6(2) . . . . ?
K1 P1 F12 K1 0.0 . . . . ?
F25 K1 F12 P1 -3.5(9) 5_667 . . . ?
F25 K1 F12 P1 -160.9(9) 6_565 . . . ?
O2 K1 F12 P1 155.1(3) . . . . ?
O2 K1 F12 P1 -78.8(2) 2_656 . . . ?
F16 K1 F12 P1 17.4(2) . . . . ?
F16 K1 F12 P1 127.9(3) 2_656 . . . ?
F21 K1 F12 P1 -156.6(9) 5_767 . . . ?
F21 K1 F12 P1 -10.0(10) 6_465 . . . ?
F12 K1 F12 P1 83.9(2) 2_656 . . . ?
P1 K1 F12 P1 0.0 . . . . ?
P1 K1 F12 P1 108.5(2) 2_656 . . . ?
F15 P1 F16 K1 -63.0(4) . . . . ?
F14 P1 F16 K1 -155.0(4) . . . . ?
F11 P1 F16 K1 115.7(3) . . . . ?
F13 P1 F16 K1 17.2(79) . . . . ?
F12 P1 F16 K1 27.1(3) . . . . ?
K1 P1 F16 K1 0.0 . . . . ?
F25 K1 F16 P1 140.9(10) 5_667 . . . ?
F25 K1 F16 P1 -17.1(13) 6_565 . . . ?
O2 K1 F16 P1 -176.0(2) . . . . ?
O2 K1 F16 P1 70.0(3) 2_656 . . . ?
F16 K1 F16 P1 -78.0(2) 2_656 . . . ?
F21 K1 F16 P1 -9.8(13) 5_767 . . . ?
F21 K1 F16 P1 136.9(10) 6_465 . . . ?
F12 K1 F16 P1 -19.5(2) . . . . ?
F12 K1 F16 P1 -118.3(3) 2_656 . . . ?
P1 K1 F16 P1 0.0 . . . . ?
P1 K1 F16 P1 -99.3(3) 2_656 . . . ?
F24 P2 F21 F25 153.5(136) 2_757 . . 2_757 ?
F24 P2 F21 F25 -145.5(135) . . . 2_757 ?
F23 P2 F21 F25 -53.3(135) . . . 2_757 ?
F23 P2 F21 F25 61.1(134) 2_757 . . 2_757 ?
F26 P2 F21 F25 -31.5(134) 2_757 . . 2_757 ?
F26 P2 F21 F25 40.2(136) . . . 2_757 ?
F21 P2 F21 F25 -175.8(136) 2_757 . . 2_757 ?
F22 P2 F21 F25 -118.8(135) 2_757 . . 2_757 ?
F22 P2 F21 F25 127.8(134) . . . 2_757 ?
F25 P2 F21 F25 122.1(755) . . . 2_757 ?
F25 P2 F21 F25 0.000(4) 2_757 . . 2_757 ?
F24 P2 F21 K1 124.2(39) 2_757 . . 5_767 ?
F24 P2 F21 K1 -174.8(38) . . . 5_767 ?
F23 P2 F21 K1 -82.7(38) . . . 5_767 ?
F23 P2 F21 K1 31.7(37) 2_757 . . 5_767 ?
F26 P2 F21 K1 -60.8(37) 2_757 . . 5_767 ?
F26 P2 F21 K1 10.9(39) . . . 5_767 ?
F21 P2 F21 K1 154.9(38) 2_757 . . 5_767 ?
F22 P2 F21 K1 -148.1(38) 2_757 . . 5_767 ?
F22 P2 F21 K1 98.5(37) . . . 5_767 ?
F25 P2 F21 K1 92.7(849) . . . 5_767 ?
F25 P2 F21 K1 -29.3(99) 2_757 . . 5_767 ?
F24 P2 F22 F24 0.000(13) 2_757 . . 2_757 ?
F24 P2 F22 F24 -14.3(31) . . . 2_757 ?
F23 P2 F22 F24 -97.0(98) . . . 2_757 ?
F23 P2 F22 F24 163.5(29) 2_757 . . 2_757 ?
F26 P2 F22 F24 170.1(22) 2_757 . . 2_757 ?
F26 P2 F22 F24 170.2(26) . . . 2_757 ?
F21 P2 F22 F24 -95.5(28) 2_757 . . 2_757 ?
F21 P2 F22 F24 72.0(28) . . . 2_757 ?
F22 P2 F22 F24 -9.9(22) 2_757 . . 2_757 ?
F25 P2 F22 F24 -108.1(28) . . . 2_757 ?
F25 P2 F22 F24 83.4(28) 2_757 . . 2_757 ?
F24 P2 F22 F23 -163.5(29) 2_757 . . 2_757 ?
F24 P2 F22 F23 -177.8(9) . . . 2_757 ?
F23 P2 F22 F23 99.5(99) . . . 2_757 ?
F23 P2 F22 F23 0.000(14) 2_757 . . 2_757 ?
F26 P2 F22 F23 6.6(23) 2_757 . . 2_757 ?
F26 P2 F22 F23 6.6(14) . . . 2_757 ?
F21 P2 F22 F23 100.9(14) 2_757 . . 2_757 ?
F21 P2 F22 F23 -91.5(14) . . . 2_757 ?
F22 P2 F22 F23 -173.4(10) 2_757 . . 2_757 ?
F25 P2 F22 F23 88.3(14) . . . 2_757 ?
F25 P2 F22 F23 -80.1(14) 2_757 . . 2_757 ?
F24 P2 F23 F26 166.9(24) 2_757 . . 2_757 ?
F24 P2 F23 F26 169.4(33) . . . 2_757 ?
F23 P2 F23 F26 -11.4(29) 2_757 . . 2_757 ?
F26 P2 F23 F26 0.000(14) 2_757 . . 2_757 ?
F26 P2 F23 F26 -15.7(40) . . . 2_757 ?
F21 P2 F23 F26 -109.7(35) 2_757 . . 2_757 ?
F21 P2 F23 F26 82.9(35) . . . 2_757 ?
F22 P2 F23 F26 162.0(37) 2_757 . . 2_757 ?
F22 P2 F23 F26 -108.2(100) . . . 2_757 ?
F25 P2 F23 F26 -97.0(35) . . . 2_757 ?
F25 P2 F23 F26 71.3(35) 2_757 . . 2_757 ?
F24 P2 F23 F22 4.9(20) 2_757 . . 2_757 ?
F24 P2 F23 F22 7.3(13) . . . 2_757 ?
F23 P2 F23 F22 -173.4(10) 2_757 . . 2_757 ?
F26 P2 F23 F22 -162.0(37) 2_757 . . 2_757 ?
F26 P2 F23 F22 -177.7(8) . . . 2_757 ?
F21 P2 F23 F22 88.3(13) 2_757 . . 2_757 ?
F21 P2 F23 F22 -79.2(14) . . . 2_757 ?
F22 P2 F23 F22 0.000(15) 2_757 . . 2_757 ?
F22 P2 F23 F22 89.7(97) . . . 2_757 ?
F25 P2 F23 F22 100.9(13) . . . 2_757 ?
F25 P2 F23 F22 -90.7(14) 2_757 . . 2_757 ?
F24 P2 F24 F22 163.6(35) 2_757 . . 2_757 ?
F23 P2 F24 F22 -15.1(27) . . . 2_757 ?
F23 P2 F24 F22 166.4(22) 2_757 . . 2_757 ?
F26 P2 F24 F22 -10.8(29) 2_757 . . 2_757 ?
F26 P2 F24 F22 -150.4(72) . . . 2_757 ?
F21 P2 F24 F22 -105.7(30) 2_757 . . 2_757 ?
F21 P2 F24 F22 81.9(30) . . . 2_757 ?
F22 P2 F24 F22 0.00(2) 2_757 . . 2_757 ?
F22 P2 F24 F22 170.9(20) . . . 2_757 ?
F25 P2 F24 F22 -99.3(30) . . . 2_757 ?
F25 P2 F24 F22 73.7(30) 2_757 . . 2_757 ?
F24 P2 F24 F24 0.000(7) 2_757 . . 2_757 ?
F23 P2 F24 F24 -178.7(12) . . . 2_757 ?
F23 P2 F24 F24 2.8(28) 2_757 . . 2_757 ?
F26 P2 F24 F24 -174.4(11) 2_757 . . 2_757 ?
F26 P2 F24 F24 45.9(90) . . . 2_757 ?
F21 P2 F24 F24 90.7(19) 2_757 . . 2_757 ?
F21 P2 F24 F24 -81.7(18) . . . 2_757 ?
F22 P2 F24 F24 -163.6(35) 2_757 . . 2_757 ?
F22 P2 F24 F24 7.3(15) . . . 2_757 ?
F25 P2 F24 F24 97.1(18) . . . 2_757 ?
F25 P2 F24 F24 -89.9(18) 2_757 . . 2_757 ?
F24 P2 F25 F21 34.8(136) 2_757 . . 2_757 ?
F24 P2 F25 F21 -26.2(135) . . . 2_757 ?
F23 P2 F25 F21 -118.4(135) . . . 2_757 ?
F23 P2 F25 F21 127.2(134) 2_757 . . 2_757 ?
F26 P2 F25 F21 -140.2(135) 2_757 . . 2_757 ?
F26 P2 F25 F21 148.2(136) . . . 2_757 ?
F21 P2 F25 F21 0.000(2) 2_757 . . 2_757 ?
F21 P2 F25 F21 66.2(1000) . . . 2_757 ?
F22 P2 F25 F21 -52.8(135) 2_757 . . 2_757 ?
F22 P2 F25 F21 60.5(134) . . . 2_757 ?
F25 P2 F25 F21 -175.8(136) 2_757 . . 2_757 ?
F24 P2 F25 K1 154.1(46) 2_757 . . 5_667 ?
F24 P2 F25 K1 93.1(48) . . . 5_667 ?
F23 P2 F25 K1 0.9(47) . . . 5_667 ?
F23 P2 F25 K1 -113.5(49) 2_757 . . 5_667 ?
F26 P2 F25 K1 -20.9(47) 2_757 . . 5_667 ?
F26 P2 F25 K1 -92.5(47) . . . 5_667 ?
F21 P2 F25 K1 119.3(173) 2_757 . . 5_667 ?
F21 P2 F25 K1 -174.5(1000) . . . 5_667 ?
F22 P2 F25 K1 66.5(48) 2_757 . . 5_667 ?
F22 P2 F25 K1 179.7(48) . . . 5_667 ?
F25 P2 F25 K1 -56.5(46) 2_757 . . 5_667 ?
F24 P2 F26 F23 -11.7(37) 2_757 . . 2_757 ?
F24 P2 F26 F23 -55.1(103) . . . 2_757 ?
F23 P2 F26 F23 169.6(26) . . . 2_757 ?
F23 P2 F26 F23 0.00(2) 2_757 . . 2_757 ?
F26 P2 F26 F23 163.5(42) 2_757 . . 2_757 ?
F21 P2 F26 F23 -99.3(37) 2_757 . . 2_757 ?
F21 P2 F26 F23 72.0(37) . . . 2_757 ?
F22 P2 F26 F23 163.6(25) 2_757 . . 2_757 ?
F22 P2 F26 F23 -16.5(34) . . . 2_757 ?
F25 P2 F26 F23 -106.8(36) . . . 2_757 ?
F25 P2 F26 F23 81.2(36) 2_757 . . 2_757 ?
O2 N3 N3 O2 -41.6(2) . . 2_656 2_656 ?
